data_7100052
loop_
_publ_author_name
'C. Aakeroy'
'John Desper'
'Joaquin F. Urbina'

_publ_section_title
;
Supramolecular Reagents: Versatile Tools for
Non-covalent Synthesis
;
_journal_name_full 'Chemical Communications'
_journal_paper_doi 10.1039/b503718b
_journal_year 2005
_chemical_formula_moiety
;
(C13 H11 N3) (C7 H5 N O4) (C7 H4 N2 O6)
;
_chemical_formula_sum 'C27 H20 N6 O10'
_chemical_formula_weight 588.49
_chemical_name_common
;
N-((3-pyridyl)methyl)benzimidazole, 4-NO2-PhCOOH, 3,5-di(NO2)-
PhCOOH
;
_space_group_IT_number 2
_symmetry_cell_setting triclinic
_symmetry_space_group_name_Hall '-P 1'
_symmetry_space_group_name_H-M 'P -1'
_cell_angle_alpha 82.064(3)
_cell_angle_beta 81.610(3)
_cell_angle_gamma 78.915(3)
_cell_formula_units_Z 4
_cell_length_a 7.7602(11)
_cell_length_b 15.269(2)
_cell_length_c 22.456(3)
_cell_measurement_temperature 100(2)
_cell_volume 2566.7(6)
_diffrn_ambient_temperature 100(2)
_exptl_crystal_density_diffrn 1.523
_cod_depositor_comments
;
The following automatic conversions were performed:
'_symmetry_cell_setting' value 'Triclinic' changed to 'triclinic'
according to '/home/saulius/struct/CIF-dictionaries/cif_core.dic'
dictionary named 'cif_core.dic' version 2.4.1 from 2010-06-29.

Automatic conversion script
Id: cif_fix_enum 1527 2010-12-29 10:47:43Z saulius 
;
_cod_database_code 7100052

loop_
_symmetry_equiv_pos_as_xyz
'x, y, z'
'-x, -y, -z'

loop_
_atom_site_label
_atom_site_type_symbol
_atom_site_fract_x
_atom_site_fract_y
_atom_site_fract_z
_atom_site_U_iso_or_equiv
_atom_site_adp_type
_atom_site_occupancy
_atom_site_symmetry_multiplicity
_atom_site_calc_flag
_atom_site_refinement_flags
_atom_site_disorder_assembly
_atom_site_disorder_group
N11 N 0.15874(18) 0.69848(9) 0.29160(6) 0.0166(3) Uani 1 1 d . . .
C12 C 0.1339(2) 0.78792(11) 0.29557(7) 0.0192(4) Uani 1 1 d . . .
H12 H 0.0788 0.8322 0.2670 0.023 Uiso 1 1 calc R . .
N13 N 0.19430(18) 0.80695(9) 0.34333(6) 0.0191(3) Uani 1 1 d . . .
C14 C 0.2624(2) 0.72459(11) 0.37331(7) 0.0174(3) Uani 1 1 d . . .
C15 C 0.3407(2) 0.70486(12) 0.42664(7) 0.0217(4) Uani 1 1 d . . .
H15 H 0.3559 0.7511 0.4486 0.026 Uiso 1 1 calc R . .
C16 C 0.3952(2) 0.61581(12) 0.44622(8) 0.0236(4) Uani 1 1 d . . .
H16 H 0.4493 0.6004 0.4825 0.028 Uiso 1 1 calc R . .
C17 C 0.3730(2) 0.54717(12) 0.41410(7) 0.0232(4) Uani 1 1 d . . .
H17 H 0.4122 0.4864 0.4292 0.028 Uiso 1 1 calc R . .
C18 C 0.2957(2) 0.56545(11) 0.36109(7) 0.0186(4) Uani 1 1 d . . .
H18 H 0.2805 0.5189 0.3393 0.022 Uiso 1 1 calc R . .
C19 C 0.2414(2) 0.65565(11) 0.34130(7) 0.0158(3) Uani 1 1 d . . .
N21 N 0.34158(19) 0.56704(9) 0.10278(6) 0.0211(3) Uani 1 1 d . . .
C22 C 0.2497(2) 0.57482(11) 0.15769(7) 0.0182(3) Uani 1 1 d . . .
H22 H 0.2034 0.5242 0.1785 0.022 Uiso 1 1 calc R . .
C23 C 0.2183(2) 0.65268(11) 0.18597(7) 0.0163(3) Uani 1 1 d . . .
C24 C 0.2873(2) 0.72609(11) 0.15526(7) 0.0200(4) Uani 1 1 d . . .
H24 H 0.2709 0.7804 0.1732 0.024 Uiso 1 1 calc R . .
C25 C 0.3806(2) 0.71901(12) 0.09792(7) 0.0222(4) Uani 1 1 d . . .
H25 H 0.4279 0.7686 0.0759 0.027 Uiso 1 1 calc R . .
C26 C 0.4035(2) 0.63890(11) 0.07334(8) 0.0223(4) Uani 1 1 d . . .
H26 H 0.4660 0.6348 0.0339 0.027 Uiso 1 1 calc R . .
C27 C 0.0996(2) 0.65551(11) 0.24566(7) 0.0174(3) Uani 1 1 d . . .
H27A H -0.0197 0.6877 0.2377 0.021 Uiso 1 1 calc R . .
H27B H 0.0884 0.5932 0.2625 0.021 Uiso 1 1 calc R . .
C31 C 0.2370(2) 1.11412(11) 0.33734(7) 0.0161(3) Uani 1 1 d . . .
C32 C 0.1951(2) 1.18993(11) 0.29672(7) 0.0171(3) Uani 1 1 d . . .
H32 H 0.1372 1.1870 0.2628 0.020 Uiso 1 1 calc R . .
C33 C 0.2391(2) 1.26955(11) 0.30652(7) 0.0162(3) Uani 1 1 d . . .
N33 N 0.19005(18) 1.35094(9) 0.26479(6) 0.0198(3) Uani 1 1 d . . .
O33 O 0.10634(16) 1.34565(8) 0.22359(5) 0.0261(3) Uani 1 1 d . . .
O34 O 0.23390(17) 1.42069(8) 0.27415(5) 0.0269(3) Uani 1 1 d . . .
C34 C 0.3248(2) 1.27719(11) 0.35481(7) 0.0182(3) Uani 1 1 d . . .
H34 H 0.3546 1.3326 0.3607 0.022 Uiso 1 1 calc R . .
C35 C 0.3649(2) 1.20083(11) 0.39399(7) 0.0171(3) Uani 1 1 d . . .
N35 N 0.45960(19) 1.20707(10) 0.44525(6) 0.0220(3) Uani 1 1 d . . .
O35 O 0.50262(17) 1.27911(9) 0.44864(5) 0.0308(3) Uani 1 1 d . . .
O36 O 0.48976(16) 1.13983(9) 0.48154(5) 0.0275(3) Uani 1 1 d . . .
C36 C 0.3215(2) 1.11937(11) 0.38716(7) 0.0172(3) Uani 1 1 d . . .
H36 H 0.3486 1.0682 0.4157 0.021 Uiso 1 1 calc R . .
C37 C 0.1920(2) 1.02689(11) 0.32583(7) 0.0182(3) Uani 1 1 d . . .
O31 O 0.23222(16) 0.96137(8) 0.36821(5) 0.0222(3) Uani 1 1 d . . .
H31 H 0.205(2) 0.9025(13) 0.3579(8) 0.027 Uiso 1 1 d . . .
O32 O 0.12585(16) 1.02120(8) 0.28095(5) 0.0241(3) Uani 1 1 d . . .
C41 C 0.4166(2) 0.25012(11) 0.10827(7) 0.0178(3) Uani 1 1 d . A .
C42 C 0.3579(2) 0.23152(11) 0.05640(7) 0.0207(4) Uani 1 1 d . . .
H42 H 0.3238 0.2791 0.0261 0.025 Uiso 1 1 calc R . .
C43 C 0.3491(2) 0.14389(11) 0.04877(8) 0.0216(4) Uani 1 1 d . A .
H43 H 0.3111 0.1304 0.0133 0.026 Uiso 1 1 calc R . .
C44 C 0.3971(2) 0.07715(11) 0.09416(7) 0.0194(4) Uani 1 1 d . . .
N44A N 0.3910(2) -0.01651(10) 0.08674(7) 0.0262(3) Uani 0.635(13) 1 d PD A 1
O43A O 0.4178(17) -0.0731(3) 0.1284(2) 0.096(3) Uani 0.635(13) 1 d PD A 1
O44A O 0.3514(10) -0.03285(18) 0.0392(2) 0.0375(13) Uani 0.635(13) 1 d PD A 1
N44B N 0.3910(2) -0.01651(10) 0.08674(7) 0.0262(3) Uani 0.365(13) 1 d PD A 2
O43B O 0.4954(5) -0.0762(4) 0.1120(3) 0.0199(15) Uiso 0.365(13) 1 d PD A 2
O44B O 0.2889(8) -0.0313(4) 0.0562(3) 0.0263(14) Uiso 0.365(13) 1 d PD A 2
C45 C 0.4528(2) 0.09374(12) 0.14658(7) 0.0248(4) Uani 1 1 d . A .
H45 H 0.4830 0.0462 0.1774 0.030 Uiso 1 1 calc R . .
C46 C 0.4635(2) 0.18106(12) 0.15306(7) 0.0214(4) Uani 1 1 d . . .
H46 H 0.5032 0.1939 0.1884 0.026 Uiso 1 1 calc R A .
C47 C 0.4289(2) 0.34427(11) 0.11703(8) 0.0197(4) Uani 1 1 d . . .
O41 O 0.37473(16) 0.40486(8) 0.07314(5) 0.0246(3) Uani 1 1 d . A .
H41 H 0.371(2) 0.4678(13) 0.0840(8) 0.030 Uiso 1 1 d . . .
O42 O 0.48513(16) 0.36116(8) 0.16156(5) 0.0250(3) Uani 1 1 d . A .
N51 N 0.30604(18) 0.55384(9) 0.72141(6) 0.0177(3) Uani 1 1 d . . .
C52 C 0.3009(2) 0.64317(11) 0.71973(7) 0.0193(4) Uani 1 1 d . . .
H52 H 0.3467 0.6693 0.7487 0.023 Uiso 1 1 calc R . .
N53 N 0.22564(18) 0.69000(9) 0.67360(6) 0.0188(3) Uani 1 1 d . . .
C54 C 0.1771(2) 0.62742(11) 0.64251(7) 0.0177(3) Uani 1 1 d . . .
C55 C 0.0974(2) 0.63942(12) 0.58959(7) 0.0220(4) Uani 1 1 d . . .
H55 H 0.0650 0.6975 0.5687 0.026 Uiso 1 1 calc R . .
C56 C 0.0676(2) 0.56371(12) 0.56887(8) 0.0243(4) Uani 1 1 d . . .
H56 H 0.0115 0.5699 0.5333 0.029 Uiso 1 1 calc R . .
C57 C 0.1177(2) 0.47765(12) 0.59883(8) 0.0242(4) Uani 1 1 d . . .
H57 H 0.0954 0.4271 0.5828 0.029 Uiso 1 1 calc R . .
C58 C 0.1984(2) 0.46438(11) 0.65096(7) 0.0208(4) Uani 1 1 d . . .
H58 H 0.2332 0.4061 0.6711 0.025 Uiso 1 1 calc R . .
C59 C 0.2261(2) 0.54162(11) 0.67241(7) 0.0177(3) Uani 1 1 d . . .
N61 N 0.15695(19) 0.33963(9) 0.88801(6) 0.0211(3) Uani 1 1 d . . .
C62 C 0.2515(2) 0.36815(11) 0.83643(7) 0.0192(4) Uani 1 1 d . . .
H62 H 0.3083 0.3253 0.8098 0.023 Uiso 1 1 calc R . .
C63 C 0.2703(2) 0.45681(11) 0.82028(7) 0.0171(3) Uani 1 1 d . . .
C64 C 0.1845(2) 0.51906(11) 0.85942(7) 0.0225(4) Uani 1 1 d . . .
H64 H 0.1935 0.5807 0.8498 0.027 Uiso 1 1 calc R . .
C65 C 0.0862(2) 0.49055(12) 0.91233(8) 0.0250(4) Uani 1 1 d . . .
H65 H 0.0261 0.5322 0.9394 0.030 Uiso 1 1 calc R . .
C66 C 0.0765(2) 0.40037(12) 0.92518(8) 0.0235(4) Uani 1 1 d . . .
H66 H 0.0101 0.3808 0.9619 0.028 Uiso 1 1 calc R . .
C67 C 0.3903(2) 0.48364(11) 0.76445(7) 0.0198(4) Uani 1 1 d . . .
H67A H 0.4908 0.5047 0.7772 0.024 Uiso 1 1 calc R . .
H67B H 0.4393 0.4297 0.7434 0.024 Uiso 1 1 calc R . .
C71 C 0.2707(2) 0.99404(11) 0.66017(7) 0.0179(3) Uani 1 1 d . . .
C72 C 0.3425(2) 1.04030(11) 0.69694(7) 0.0192(4) Uani 1 1 d . . .
H72 H 0.3903 1.0099 0.7323 0.023 Uiso 1 1 calc R . .
C73 C 0.3436(2) 1.13059(11) 0.68145(7) 0.0188(4) Uani 1 1 d . . .
N73 N 0.41971(19) 1.17846(10) 0.72098(6) 0.0228(3) Uani 1 1 d . . .
O73 O 0.50807(17) 1.13393(9) 0.75881(6) 0.0302(3) Uani 1 1 d . . .
O74 O 0.38992(17) 1.26145(8) 0.71345(5) 0.0293(3) Uani 1 1 d . . .
C74 C 0.2758(2) 1.17862(11) 0.63075(7) 0.0194(4) Uani 1 1 d . . .
H74 H 0.2783 1.2409 0.6206 0.023 Uiso 1 1 calc R . .
C75 C 0.2041(2) 1.13064(11) 0.59547(7) 0.0198(4) Uani 1 1 d . . .
N75 N 0.12509(19) 1.18027(10) 0.54204(6) 0.0248(3) Uani 1 1 d . . .
O75 O 0.13133(17) 1.26094(8) 0.53107(6) 0.0331(3) Uani 1 1 d . . .
O76 O 0.05646(18) 1.13889(9) 0.51176(6) 0.0329(3) Uani 1 1 d . . .
C76 C 0.2012(2) 1.03982(11) 0.60833(7) 0.0187(4) Uani 1 1 d . . .
H76 H 0.1529 1.0092 0.5825 0.022 Uiso 1 1 calc R . .
C77 C 0.2698(2) 0.89574(11) 0.67833(7) 0.0184(3) Uani 1 1 d . . .
O71 O 0.20500(16) 0.85754(8) 0.64024(5) 0.0216(3) Uani 1 1 d . . .
H71 H 0.213(2) 0.7892(12) 0.6551(8) 0.026 Uiso 1 1 d . . .
O72 O 0.32849(16) 0.85755(8) 0.72455(5) 0.0233(3) Uani 1 1 d . . .
C81 C 0.1076(2) 0.03455(11) 0.87846(7) 0.0200(4) Uani 1 1 d . . .
C82 C 0.1410(2) -0.01225(11) 0.93428(7) 0.0219(4) Uani 1 1 d . . .
H82 H 0.1664 0.0186 0.9650 0.026 Uiso 1 1 calc R . .
C83 C 0.1375(2) -0.10335(11) 0.94563(7) 0.0231(4) Uani 1 1 d . . .
H83 H 0.1628 -0.1360 0.9835 0.028 Uiso 1 1 calc R . .
C84 C 0.0963(2) -0.14549(11) 0.90021(8) 0.0212(4) Uani 1 1 d . . .
N84 N 0.0936(2) -0.24220(10) 0.91127(7) 0.0274(4) Uani 1 1 d . . .
O83 O 0.03522(18) -0.27635(9) 0.87375(7) 0.0405(4) Uani 1 1 d . . .
O84 O 0.1486(2) -0.28460(9) 0.95726(6) 0.0413(4) Uani 1 1 d . . .
C85 C 0.0589(2) -0.10045(12) 0.84468(8) 0.0230(4) Uani 1 1 d . . .
H85 H 0.0296 -0.1312 0.8146 0.028 Uiso 1 1 calc R . .
C86 C 0.0650(2) -0.00999(12) 0.83385(8) 0.0225(4) Uani 1 1 d . . .
H86 H 0.0400 0.0222 0.7959 0.027 Uiso 1 1 calc R . .
C87 C 0.1195(2) 0.13184(11) 0.86498(8) 0.0204(4) Uani 1 1 d . . .
O81 O 0.13001(19) 0.17062(9) 0.91267(5) 0.0317(3) Uani 1 1 d . . .
H81 H 0.143(2) 0.2384(14) 0.8999(8) 0.038 Uiso 1 1 d . . .
O82 O 0.11685(16) 0.17056(8) 0.81384(5) 0.0246(3) Uani 1 1 d . . .

loop_
_atom_site_aniso_label
_atom_site_aniso_U_11
_atom_site_aniso_U_22
_atom_site_aniso_U_33
_atom_site_aniso_U_23
_atom_site_aniso_U_13
_atom_site_aniso_U_12
N11 0.0203(7) 0.0165(7) 0.0140(7) -0.0036(5) -0.0036(6) -0.0036(6)
C12 0.0201(9) 0.0186(9) 0.0170(8) -0.0003(7) -0.0018(7) -0.0004(7)
N13 0.0221(8) 0.0175(7) 0.0179(7) -0.0042(6) -0.0009(6) -0.0033(6)
C14 0.0158(8) 0.0184(8) 0.0174(8) -0.0034(7) 0.0011(7) -0.0027(7)
C15 0.0235(9) 0.0274(10) 0.0163(8) -0.0059(7) -0.0032(7) -0.0066(7)
C16 0.0249(10) 0.0298(10) 0.0164(9) -0.0005(7) -0.0063(7) -0.0045(8)
C17 0.0266(10) 0.0203(9) 0.0209(9) 0.0014(7) -0.0047(8) -0.0010(7)
C18 0.0213(9) 0.0172(8) 0.0174(8) -0.0039(7) -0.0008(7) -0.0031(7)
C19 0.0140(8) 0.0204(9) 0.0129(8) -0.0023(6) -0.0005(6) -0.0033(6)
N21 0.0250(8) 0.0198(8) 0.0180(7) -0.0031(6) -0.0034(6) -0.0017(6)
C22 0.0206(9) 0.0174(8) 0.0173(8) -0.0014(6) -0.0056(7) -0.0025(7)
C23 0.0159(8) 0.0182(8) 0.0154(8) -0.0022(6) -0.0053(7) -0.0016(6)
C24 0.0213(9) 0.0180(8) 0.0212(9) -0.0046(7) -0.0036(7) -0.0020(7)
C25 0.0258(10) 0.0208(9) 0.0198(9) 0.0015(7) -0.0017(7) -0.0071(7)
C26 0.0243(9) 0.0239(9) 0.0173(9) -0.0020(7) -0.0010(7) -0.0022(7)
C27 0.0193(8) 0.0179(8) 0.0169(8) -0.0052(6) -0.0054(7) -0.0033(7)
C31 0.0144(8) 0.0164(8) 0.0174(8) -0.0043(6) 0.0009(6) -0.0029(6)
C32 0.0140(8) 0.0218(9) 0.0158(8) -0.0042(7) -0.0006(7) -0.0037(7)
C33 0.0162(8) 0.0155(8) 0.0157(8) -0.0017(6) -0.0003(6) -0.0016(6)
N33 0.0202(8) 0.0198(8) 0.0188(7) -0.0029(6) 0.0007(6) -0.0035(6)
O33 0.0278(7) 0.0274(7) 0.0239(7) 0.0031(5) -0.0089(6) -0.0070(6)
O34 0.0414(8) 0.0171(6) 0.0237(7) -0.0033(5) -0.0019(6) -0.0098(6)
C34 0.0196(9) 0.0183(8) 0.0177(8) -0.0067(7) 0.0017(7) -0.0054(7)
C35 0.0144(8) 0.0246(9) 0.0128(8) -0.0056(7) 0.0001(6) -0.0035(7)
N35 0.0236(8) 0.0283(9) 0.0159(7) -0.0059(6) -0.0024(6) -0.0066(7)
O35 0.0423(8) 0.0330(8) 0.0248(7) -0.0086(6) -0.0075(6) -0.0187(6)
O36 0.0306(7) 0.0337(8) 0.0192(6) 0.0005(5) -0.0082(6) -0.0063(6)
C36 0.0176(8) 0.0179(8) 0.0159(8) -0.0029(6) -0.0009(7) -0.0025(7)
C37 0.0148(8) 0.0186(8) 0.0207(9) -0.0050(7) 0.0002(7) -0.0013(7)
O31 0.0310(7) 0.0141(6) 0.0233(6) -0.0017(5) -0.0073(5) -0.0060(5)
O32 0.0296(7) 0.0229(7) 0.0225(6) -0.0058(5) -0.0089(6) -0.0049(5)
C41 0.0173(8) 0.0199(9) 0.0166(8) -0.0065(7) 0.0006(7) -0.0028(7)
C42 0.0219(9) 0.0219(9) 0.0177(9) -0.0006(7) -0.0038(7) -0.0025(7)
C43 0.0237(9) 0.0229(9) 0.0199(9) -0.0048(7) -0.0072(7) -0.0031(7)
C44 0.0208(9) 0.0174(9) 0.0214(9) -0.0047(7) -0.0034(7) -0.0041(7)
N44A 0.0329(9) 0.0229(8) 0.0240(8) -0.0012(7) -0.0088(7) -0.0052(7)
O43A 0.236(8) 0.0283(17) 0.037(2) 0.0150(16) -0.053(3) -0.046(3)
O44A 0.063(3) 0.0256(13) 0.0314(19) -0.0090(12) -0.026(2) -0.0066(15)
N44B 0.0329(9) 0.0229(8) 0.0240(8) -0.0012(7) -0.0088(7) -0.0052(7)
C45 0.0332(11) 0.0234(9) 0.0172(9) 0.0010(7) -0.0078(8) -0.0026(8)
C46 0.0241(9) 0.0256(9) 0.0157(8) -0.0059(7) -0.0039(7) -0.0036(7)
C47 0.0162(8) 0.0230(9) 0.0193(9) -0.0054(7) 0.0023(7) -0.0030(7)
O41 0.0358(8) 0.0175(6) 0.0211(6) -0.0057(5) -0.0048(6) -0.0023(6)
O42 0.0287(7) 0.0260(7) 0.0233(7) -0.0080(5) -0.0062(6) -0.0062(5)
N51 0.0181(7) 0.0186(7) 0.0169(7) -0.0013(6) -0.0033(6) -0.0041(6)
C52 0.0206(9) 0.0192(9) 0.0189(8) -0.0037(7) -0.0015(7) -0.0053(7)
N53 0.0196(7) 0.0189(7) 0.0177(7) -0.0015(6) -0.0006(6) -0.0046(6)
C54 0.0151(8) 0.0197(9) 0.0172(8) -0.0025(7) 0.0021(7) -0.0029(7)
C55 0.0217(9) 0.0235(9) 0.0185(9) 0.0020(7) -0.0026(7) -0.0013(7)
C56 0.0217(9) 0.0340(11) 0.0183(9) -0.0045(8) -0.0024(7) -0.0064(8)
C57 0.0235(10) 0.0272(10) 0.0243(9) -0.0093(8) 0.0002(8) -0.0085(8)
C58 0.0195(9) 0.0197(9) 0.0215(9) -0.0015(7) 0.0016(7) -0.0032(7)
C59 0.0135(8) 0.0231(9) 0.0164(8) -0.0036(7) -0.0003(7) -0.0033(7)
N61 0.0245(8) 0.0194(7) 0.0206(7) -0.0006(6) -0.0062(6) -0.0057(6)
C62 0.0214(9) 0.0188(9) 0.0187(8) -0.0040(7) -0.0067(7) -0.0018(7)
C63 0.0179(8) 0.0173(8) 0.0167(8) -0.0020(6) -0.0071(7) -0.0010(7)
C64 0.0283(10) 0.0163(8) 0.0233(9) -0.0028(7) -0.0053(8) -0.0027(7)
C65 0.0305(10) 0.0242(10) 0.0205(9) -0.0075(7) -0.0012(8) -0.0027(8)
C66 0.0244(10) 0.0275(10) 0.0182(9) -0.0013(7) -0.0034(7) -0.0041(8)
C67 0.0197(9) 0.0189(9) 0.0206(9) -0.0007(7) -0.0065(7) -0.0006(7)
C71 0.0162(8) 0.0188(8) 0.0169(8) -0.0018(7) 0.0006(7) -0.0009(7)
C72 0.0183(9) 0.0227(9) 0.0146(8) -0.0015(7) -0.0002(7) -0.0003(7)
C73 0.0171(8) 0.0201(9) 0.0195(9) -0.0066(7) 0.0008(7) -0.0030(7)
N73 0.0225(8) 0.0252(8) 0.0209(8) -0.0050(6) 0.0026(6) -0.0067(6)
O73 0.0321(8) 0.0336(8) 0.0274(7) -0.0024(6) -0.0095(6) -0.0081(6)
O74 0.0394(8) 0.0203(7) 0.0283(7) -0.0068(5) 0.0033(6) -0.0083(6)
C74 0.0185(9) 0.0166(8) 0.0214(9) -0.0024(7) 0.0032(7) -0.0023(7)
C75 0.0181(9) 0.0226(9) 0.0150(8) 0.0018(7) 0.0006(7) 0.0008(7)
N75 0.0248(8) 0.0251(9) 0.0209(8) 0.0018(6) -0.0008(7) -0.0002(7)
O75 0.0402(8) 0.0221(7) 0.0328(7) 0.0057(6) -0.0063(6) 0.0003(6)
O76 0.0397(8) 0.0367(8) 0.0242(7) 0.0020(6) -0.0135(6) -0.0081(6)
C76 0.0178(8) 0.0206(9) 0.0164(8) -0.0022(7) 0.0003(7) -0.0013(7)
C77 0.0163(8) 0.0187(8) 0.0185(8) -0.0030(7) 0.0020(7) -0.0014(7)
O71 0.0275(7) 0.0171(6) 0.0207(6) -0.0010(5) -0.0060(5) -0.0041(5)
O72 0.0292(7) 0.0214(6) 0.0181(6) 0.0010(5) -0.0051(5) -0.0021(5)
C81 0.0209(9) 0.0217(9) 0.0166(8) -0.0023(7) -0.0028(7) -0.0015(7)
C82 0.0292(10) 0.0209(9) 0.0169(8) -0.0040(7) -0.0039(7) -0.0059(7)
C83 0.0313(10) 0.0215(9) 0.0157(9) -0.0004(7) -0.0034(8) -0.0036(8)
C84 0.0217(9) 0.0175(9) 0.0241(9) -0.0048(7) 0.0028(7) -0.0048(7)
N84 0.0262(9) 0.0217(8) 0.0336(9) -0.0073(7) 0.0023(7) -0.0039(7)
O83 0.0428(9) 0.0267(8) 0.0581(10) -0.0195(7) -0.0123(8) -0.0060(7)
O84 0.0616(10) 0.0244(8) 0.0369(8) 0.0040(6) -0.0042(7) -0.0117(7)
C85 0.0227(9) 0.0266(10) 0.0218(9) -0.0092(7) -0.0024(8) -0.0051(8)
C86 0.0226(9) 0.0269(10) 0.0177(9) -0.0022(7) -0.0039(7) -0.0031(7)
C87 0.0208(9) 0.0200(9) 0.0194(9) -0.0010(7) -0.0034(7) -0.0013(7)
O81 0.0576(10) 0.0187(7) 0.0210(7) 0.0001(5) -0.0085(6) -0.0110(6)
O82 0.0280(7) 0.0243(7) 0.0190(6) 0.0023(5) -0.0032(5) -0.0020(5)

loop_
_geom_bond_atom_site_label_1
_geom_bond_atom_site_label_2
_geom_bond_distance
_geom_bond_site_symmetry_2
_geom_bond_publ_flag
N11 C12 1.356(2) . ?
N11 C19 1.3895(19) . ?
N11 C27 1.4650(19) . ?
C12 N13 1.319(2) . ?
C12 H12 0.9500 . ?
N13 C14 1.389(2) . ?
C14 C15 1.392(2) . ?
C14 C19 1.400(2) . ?
C15 C16 1.374(2) . ?
C15 H15 0.9500 . ?
C16 C17 1.401(2) . ?
C16 H16 0.9500 . ?
C17 C18 1.381(2) . ?
C17 H17 0.9500 . ?
C18 C19 1.391(2) . ?
C18 H18 0.9500 . ?
N21 C26 1.335(2) . ?
N21 C22 1.340(2) . ?
C22 C23 1.389(2) . ?
C22 H22 0.9500 . ?
C23 C24 1.389(2) . ?
C23 C27 1.512(2) . ?
C24 C25 1.389(2) . ?
C24 H24 0.9500 . ?
C25 C26 1.381(2) . ?
C25 H25 0.9500 . ?
C26 H26 0.9500 . ?
C27 H27A 0.9900 . ?
C27 H27B 0.9900 . ?
C31 C32 1.388(2) . ?
C31 C36 1.396(2) . ?
C31 C37 1.504(2) . ?
C32 C33 1.378(2) . ?
C32 H32 0.9500 . ?
C33 C34 1.381(2) . ?
C33 N33 1.472(2) . ?
N33 O33 1.2250(17) . ?
N33 O34 1.2314(17) . ?
C34 C35 1.374(2) . ?
C34 H34 0.9500 . ?
C35 C36 1.383(2) . ?
C35 N35 1.476(2) . ?
N35 O35 1.2244(18) . ?
N35 O36 1.2269(18) . ?
C36 H36 0.9500 . ?
C37 O32 1.2161(18) . ?
C37 O31 1.307(2) . ?
O31 H31 1.024(18) . ?
C41 C46 1.386(2) . ?
C41 C42 1.393(2) . ?
C41 C47 1.500(2) . ?
C42 C43 1.388(2) . ?
C42 H42 0.9500 . ?
C43 C44 1.376(2) . ?
C43 H43 0.9500 . ?
C44 C45 1.382(2) . ?
C44 N44A 1.473(2) . ?
N44A O43A 1.196(3) . ?
N44A O44A 1.222(3) . ?
C45 C46 1.380(2) . ?
C45 H45 0.9500 . ?
C46 H46 0.9500 . ?
C47 O42 1.2244(18) . ?
C47 O41 1.313(2) . ?
O41 H41 1.018(18) . ?
N51 C52 1.352(2) . ?
N51 C59 1.389(2) . ?
N51 C67 1.463(2) . ?
C52 N53 1.318(2) . ?
C52 H52 0.9500 . ?
N53 C54 1.393(2) . ?
N53 H71 1.502(19) . ?
C54 C55 1.393(2) . ?
C54 C59 1.397(2) . ?
C55 C56 1.375(2) . ?
C55 H55 0.9500 . ?
C56 C57 1.402(3) . ?
C56 H56 0.9500 . ?
C57 C58 1.380(2) . ?
C57 H57 0.9500 . ?
C58 C59 1.398(2) . ?
C58 H58 0.9500 . ?
N61 C66 1.336(2) . ?
N61 C62 1.344(2) . ?
C62 C63 1.382(2) . ?
C62 H62 0.9500 . ?
C63 C64 1.391(2) . ?
C63 C67 1.507(2) . ?
C64 C65 1.380(2) . ?
C64 H64 0.9500 . ?
C65 C66 1.381(2) . ?
C65 H65 0.9500 . ?
C66 H66 0.9500 . ?
C67 H67A 0.9900 . ?
C67 H67B 0.9900 . ?
C71 C72 1.392(2) . ?
C71 C76 1.396(2) . ?
C71 C77 1.501(2) . ?
C72 C73 1.376(2) . ?
C72 H72 0.9500 . ?
C73 C74 1.381(2) . ?
C73 N73 1.473(2) . ?
N73 O73 1.2188(18) . ?
N73 O74 1.2359(18) . ?
C74 C75 1.386(2) . ?
C74 H74 0.9500 . ?
C75 C76 1.381(2) . ?
C75 N75 1.475(2) . ?
N75 O76 1.2243(18) . ?
N75 O75 1.2314(18) . ?
C76 H76 0.9500 . ?
C77 O72 1.2222(19) . ?
C77 O71 1.3041(19) . ?
O71 H71 1.044(19) . ?
C81 C82 1.388(2) . ?
C81 C86 1.395(2) . ?
C81 C87 1.492(2) . ?
C82 C83 1.384(2) . ?
C82 H82 0.9500 . ?
C83 C84 1.383(2) . ?
C83 H83 0.9500 . ?
C84 C85 1.380(2) . ?
C84 N84 1.467(2) . ?
N84 O84 1.2269(19) . ?
N84 O83 1.2292(18) . ?
C85 C86 1.378(2) . ?
C85 H85 0.9500 . ?
C86 H86 0.9500 . ?
C87 O82 1.2181(19) . ?
C87 O81 1.3129(19) . ?
O81 H81 1.06(2) . ?
